data_7243935
loop_
_publ_author_name
'Voronin, Alexander P.'
'Vasilev, Nikita A.'
'Surov, Artem O.'
'Churakov, Andrei V.'
'Perlovich, German L.'

_publ_section_title
;
 Exploring the solid form landscape of the antifungal drug isavuconazole:
 crystal structure analysis, phase transformation behavior and dissolution
 performance
;
_journal_issue 48
_journal_name_full CrystEngComm
_journal_page_first 8513
_journal_page_last 8526
_journal_paper_doi 10.1039/D1CE01353J
_journal_volume 23
_journal_year 2021
_chemical_absolute_configuration rmad
_chemical_formula_moiety
;
C22 H18 F2 N5 O S, C7 H7 O3 S, 0.212(C2 H3 N)
;
_chemical_formula_sum 'C29.42 H25.64 F2 N5.21 O4 S2'
_chemical_formula_weight 618.35
_space_group_crystal_system monoclinic
_space_group_IT_number 5
_space_group_name_Hall 'C 2y'
_space_group_name_H-M_alt 'C 1 2 1'
_atom_sites_solution_hydrogens mixed
_atom_sites_solution_primary direct
_atom_sites_solution_secondary difmap
_audit_creation_method SHELXL-2016/6
_audit_update_record
;
2021-10-01 deposited with the CCDC.	2021-11-18 downloaded from the CCDC.
;
_cell_angle_alpha 90
_cell_angle_beta 93.915(6)
_cell_angle_gamma 90
_cell_formula_units_Z 4
_cell_length_a 29.078(4)
_cell_length_b 8.7230(12)
_cell_length_c 12.0174(16)
_cell_measurement_reflns_used 3424
_cell_measurement_temperature 150(2)
_cell_measurement_theta_max 26.249
_cell_measurement_theta_min 2.438
_cell_volume 3041.1(7)
_computing_cell_refinement 'SAINT (Bruker, 2018)'
_computing_data_collection '<i>APEX3</i> (Bruker, 2018)'
_computing_data_reduction 'SAINT (Bruker, 2018)'
_computing_structure_refinement 'SHELXL-2016/6 (Sheldrick, 2016)'
_computing_structure_solution 'SHELXT (Sheldrick, 2016)'
_diffrn_ambient_temperature 150(2)
_diffrn_measured_fraction_theta_full 0.992
_diffrn_measured_fraction_theta_max 0.992
_diffrn_measurement_device_type 'Bruker D8 Venture'
_diffrn_measurement_method \w
_diffrn_radiation_type MoK\a
_diffrn_radiation_wavelength 0.71073
_diffrn_reflns_av_R_equivalents 0.0415
_diffrn_reflns_av_unetI/netI 0.0782
_diffrn_reflns_Laue_measured_fraction_full 0.992
_diffrn_reflns_Laue_measured_fraction_max 0.992
_diffrn_reflns_limit_h_max 35
_diffrn_reflns_limit_h_min -35
_diffrn_reflns_limit_k_max 10
_diffrn_reflns_limit_k_min -10
_diffrn_reflns_limit_l_max 14
_diffrn_reflns_limit_l_min -14
_diffrn_reflns_number 8833
_diffrn_reflns_point_group_measured_fraction_full 0.838
_diffrn_reflns_point_group_measured_fraction_max 0.837
_diffrn_reflns_theta_full 25.242
_diffrn_reflns_theta_max 25.997
_diffrn_reflns_theta_min 2.277
_exptl_absorpt_coefficient_mu 0.231
_exptl_absorpt_correction_type multi-scan
_exptl_absorpt_process_details 'SADABS (Bruker, 2016)'
_exptl_crystal_colour colourless
_exptl_crystal_density_diffrn 1.351
_exptl_crystal_description plate
_exptl_crystal_F_000 1283
_exptl_crystal_size_max 0.400
_exptl_crystal_size_mid 0.120
_exptl_crystal_size_min 0.030
_exptl_transmission_factor_max 0.9281
_exptl_transmission_factor_min 0.5291
_refine_diff_density_max 0.306
_refine_diff_density_min -0.337
_refine_diff_density_rms 0.065
_refine_ls_abs_structure_details
;
 Flack x determined using 1213 quotients [(I+)-(I-)]/[(I+)+(I-)]
 (Parsons, Flack and Wagner, Acta Cryst. B69 (2013) 249-259).
;
_refine_ls_abs_structure_Flack -0.08(11)
_refine_ls_extinction_method none
_refine_ls_goodness_of_fit_ref 1.050
_refine_ls_hydrogen_treatment mixed
_refine_ls_matrix_type full
_refine_ls_number_parameters 416
_refine_ls_number_reflns 5000
_refine_ls_number_restraints 13
_refine_ls_restrained_S_all 1.049
_refine_ls_R_factor_all 0.0745
_refine_ls_R_factor_gt 0.0623
_refine_ls_shift/su_max 0.000
_refine_ls_shift/su_mean 0.000
_refine_ls_structure_factor_coef Fsqd
_refine_ls_weighting_details 'w=1/[\s^2^(Fo^2^)+(0.0789P)^2^+0.7051P] where P=(Fo^2^+2Fc^2^)/3'
_refine_ls_weighting_scheme calc
_refine_ls_wR_factor_gt 0.1397
_refine_ls_wR_factor_ref 0.1454
_reflns_Friedel_coverage 0.579
_reflns_Friedel_fraction_full 0.660
_reflns_Friedel_fraction_max 0.660
_reflns_number_gt 4268
_reflns_number_total 5000
_reflns_threshold_expression 'I > 2\s(I)'
_cod_data_source_file d1ce01353j2.cif
_cod_data_source_block z
_cod_depositor_comments 'Adding full bibliography for 7243935--7243938.cif.'
_cod_original_sg_symbol_H-M 'C 2'
_cod_database_code 7243935
_shelx_shelxl_version_number 2016/6
_shelx_space_group_comment
;
The symmetry employed for this shelxl refinement is uniquely defined
by the following loop, which should always be used as a source of
symmetry information in preference to the above space-group names.
They are only intended as comments.
;
_shelx_estimated_absorpt_t_min 0.913
_shelx_estimated_absorpt_t_max 0.993

loop_
_space_group_symop_operation_xyz
'x, y, z'
'-x, y, -z'
'x+1/2, y+1/2, z'
'-x+1/2, y+1/2, -z'

loop_
_atom_site_label
_atom_site_type_symbol
_atom_site_fract_x
_atom_site_fract_y
_atom_site_fract_z
_atom_site_U_iso_or_equiv
_atom_site_adp_type
_atom_site_occupancy
_atom_site_site_symmetry_order
_atom_site_calc_flag
_atom_site_refinement_flags_posn
_atom_site_refinement_flags_adp
_atom_site_refinement_flags_occupancy
_atom_site_disorder_assembly
_atom_site_disorder_group
S1 S 0.22249(5) -0.12982(16) 0.23249(13) 0.0230(4) Uani 1 1 d . . . . .
F1 F 0.09653(12) 0.2014(4) 0.1222(4) 0.0361(10) Uani 1 1 d . . . . .
F2 F 0.14148(15) 0.7856(4) 0.0223(4) 0.0478(12) Uani 1 1 d . . . . .
O1 O 0.23258(13) 0.3761(5) 0.1807(3) 0.0200(9) Uani 1 1 d . . . . .
H11 H 0.255(2) 0.317(8) 0.195(6) 0.030 Uiso 1 1 d . U . . .
N1 N 0.17006(15) 0.3892(6) 0.3539(4) 0.0176(10) Uani 1 1 d . . . . .
N2 N 0.12708(15) 0.4530(6) 0.3484(4) 0.0248(12) Uani 1 1 d . . . . .
N3 N 0.17825(17) 0.5980(6) 0.4432(4) 0.0212(11) Uani 1 1 d . . . . .
H3 H 0.191(2) 0.663(8) 0.494(6) 0.025 Uiso 1 1 d . U . . .
N4 N 0.27684(17) 0.0867(6) 0.1871(4) 0.0194(11) Uani 1 1 d . . . . .
N5 N 0.5291(2) 0.1672(11) 0.3765(8) 0.078(3) Uani 1 1 d . . . . .
C1 C 0.1341(2) 0.5822(8) 0.4035(5) 0.0260(14) Uani 1 1 d . . . . .
H1 H 0.110751 0.655783 0.414023 0.031 Uiso 1 1 calc R U . . .
C2 C 0.20043(18) 0.4735(7) 0.4099(5) 0.0173(11) Uani 1 1 d . . . . .
H2 H 0.232239 0.450983 0.424422 0.021 Uiso 1 1 calc R U . . .
C3 C 0.1783(2) 0.2491(7) 0.2921(5) 0.0190(12) Uani 1 1 d . . . . .
H3A H 0.150214 0.184606 0.288243 0.023 Uiso 1 1 calc R U . . .
H3B H 0.203642 0.190239 0.331045 0.023 Uiso 1 1 calc R U . . .
C4 C 0.19116(19) 0.2893(6) 0.1727(5) 0.0186(13) Uani 1 1 d . . . . .
C5 C 0.19845(19) 0.1377(7) 0.1074(5) 0.0185(12) Uani 1 1 d . . . . .
H5 H 0.168806 0.079130 0.102560 0.022 Uiso 1 1 calc R U . . .
C6 C 0.2119(2) 0.1703(8) -0.0112(5) 0.0254(14) Uani 1 1 d . . . . .
H6A H 0.215871 0.073196 -0.050484 0.038 Uiso 1 1 calc R U . . .
H6B H 0.240902 0.227941 -0.008062 0.038 Uiso 1 1 calc R U . . .
H6C H 0.187599 0.230633 -0.051115 0.038 Uiso 1 1 calc R U . . .
C7 C 0.2343(2) 0.0423(7) 0.1684(5) 0.0184(13) Uani 1 1 d . . . . .
C8 C 0.2782(2) -0.1391(8) 0.2861(5) 0.0276(14) Uani 1 1 d . . . . .
H8 H 0.290605 -0.219253 0.332457 0.033 Uiso 1 1 calc R U . . .
C9 C 0.30263(19) -0.0141(7) 0.2529(5) 0.0202(12) Uani 1 1 d . . . . .
C10 C 0.4922(3) 0.1296(11) 0.3571(8) 0.056(2) Uani 1 1 d . . . . .
C11 C 0.3516(2) 0.0179(7) 0.2805(5) 0.0222(13) Uani 1 1 d . . . . .
C12 C 0.3717(2) 0.1457(9) 0.2354(6) 0.0338(17) Uani 1 1 d . . . . .
H12 H 0.353606 0.210485 0.186311 0.041 Uiso 1 1 calc R U . . .
C13 C 0.4175(2) 0.1809(10) 0.2602(6) 0.0390(18) Uani 1 1 d . . . . .
H13 H 0.430691 0.268743 0.228267 0.047 Uiso 1 1 calc R U . . .
C14 C 0.4439(2) 0.0878(10) 0.3317(7) 0.0408(19) Uani 1 1 d . . . . .
C15 C 0.4240(3) -0.0395(10) 0.3783(7) 0.049(2) Uani 1 1 d . . . . .
H15 H 0.442191 -0.103484 0.427943 0.059 Uiso 1 1 calc R U . . .
C16 C 0.3782(3) -0.0741(9) 0.3534(6) 0.0416(19) Uani 1 1 d . . . . .
H16 H 0.364857 -0.161031 0.386241 0.050 Uiso 1 1 calc R U . . .
C21 C 0.1546(2) 0.3912(7) 0.1153(5) 0.0221(13) Uani 1 1 d . . . . .
C22 C 0.1647(2) 0.5423(8) 0.0877(5) 0.0244(14) Uani 1 1 d . . . . .
H22 H 0.195358 0.579828 0.098018 0.029 Uiso 1 1 calc R U . . .
C23 C 0.1298(3) 0.6363(8) 0.0454(6) 0.0347(17) Uani 1 1 d . . . . .
C24 C 0.0850(3) 0.5927(9) 0.0313(7) 0.046(2) Uani 1 1 d . . . . .
H24 H 0.061717 0.663610 0.006338 0.055 Uiso 1 1 calc R U . . .
C25 C 0.0742(2) 0.4424(9) 0.0544(7) 0.043(2) Uani 1 1 d . . . . .
H25 H 0.043504 0.405684 0.041437 0.051 Uiso 1 1 calc R U . . .
C26 C 0.1088(2) 0.3470(8) 0.0967(5) 0.0289(15) Uani 1 1 d . . . . .
S2 S 0.16951(4) 0.97287(16) 0.52941(11) 0.0163(3) Uani 1 1 d . . . . .
O11 O 0.14584(13) 0.9366(5) 0.4236(3) 0.0231(10) Uani 1 1 d . . . . .
O12 O 0.19636(13) 0.8416(4) 0.5773(3) 0.0189(9) Uani 1 1 d . . . . .
O13 O 0.19804(13) 1.1102(5) 0.5303(4) 0.0221(10) Uani 1 1 d . . . . .
C31 C 0.1258(2) 1.0114(7) 0.6221(5) 0.0229(14) Uani 1 1 d . . . . .
C32 C 0.1377(2) 1.0414(8) 0.7330(5) 0.0282(15) Uani 1 1 d . . . . .
H32 H 0.168965 1.035403 0.761089 0.034 Uiso 1 1 calc R U . . .
C33 C 0.1038(3) 1.0804(10) 0.8031(7) 0.045(2) Uani 1 1 d . . . . .
H33 H 0.111885 1.097882 0.879947 0.054 Uiso 1 1 calc R U . . .
C34 C 0.0579(3) 1.0943(11) 0.7628(7) 0.055(2) Uani 1 1 d . . . . .
C35 C 0.0470(3) 1.0620(11) 0.6522(7) 0.053(2) Uani 1 1 d . . . . .
H35 H 0.015813 1.068626 0.623779 0.063 Uiso 1 1 calc R U . . .
C36 C 0.0805(2) 1.0199(8) 0.5811(6) 0.0330(17) Uani 1 1 d . . . . .
H36 H 0.072198 0.997184 0.505053 0.040 Uiso 1 1 calc R U . . .
C37 C 0.0208(3) 1.1439(17) 0.8389(9) 0.107(5) Uani 1 1 d . . . . .
H37D H 0.022984 1.081501 0.906863 0.160 Uiso 1 1 calc R U . . .
H37A H -0.009675 1.129854 0.800046 0.160 Uiso 1 1 calc R U . . .
H37B H 0.025131 1.252167 0.858633 0.160 Uiso 1 1 calc R U . . .
N6 N 0.0034(11) 0.826(4) 0.089(3) 0.057(9) Uani 0.212(12) 1 d . U P A -1
C41 C 0.0353(12) 0.860(6) 0.143(3) 0.054(9) Uani 0.212(12) 1 d . U P A -1
C42 C 0.0771(10) 0.878(6) 0.217(3) 0.055(9) Uani 0.212(12) 1 d . U P A -1
H42A H 0.103447 0.897409 0.171978 0.083 Uiso 0.212(12) 1 calc R U P A -1
H42B H 0.082606 0.783926 0.260280 0.083 Uiso 0.212(12) 1 calc R U P A -1
H42C H 0.073278 0.964357 0.267334 0.083 Uiso 0.212(12) 1 calc R U P A -1

loop_
_atom_site_aniso_label
_atom_site_aniso_U_11
_atom_site_aniso_U_22
_atom_site_aniso_U_33
_atom_site_aniso_U_23
_atom_site_aniso_U_13
_atom_site_aniso_U_12
S1 0.0376(8) 0.0095(7) 0.0230(8) 0.0003(7) 0.0098(6) 0.0007(7)
F1 0.0269(18) 0.027(2) 0.054(3) 0.006(2) 0.0007(18) -0.0096(17)
F2 0.068(3) 0.016(2) 0.057(3) 0.017(2) -0.009(2) 0.005(2)
O1 0.024(2) 0.0130(19) 0.023(2) 0.001(2) 0.0005(17) 0.0003(18)
N1 0.019(2) 0.012(2) 0.022(3) 0.001(2) 0.0039(19) 0.000(2)
N2 0.021(2) 0.024(3) 0.029(3) -0.012(3) 0.000(2) 0.001(2)
N3 0.025(3) 0.018(3) 0.020(3) -0.007(2) -0.004(2) -0.004(2)
N4 0.030(3) 0.014(2) 0.014(2) 0.001(2) -0.001(2) 0.003(2)
N5 0.030(3) 0.087(7) 0.113(7) 0.000(6) -0.022(4) 0.016(4)
C1 0.026(3) 0.025(3) 0.026(4) -0.012(3) -0.005(3) 0.010(3)
C2 0.022(2) 0.011(2) 0.019(3) 0.003(3) 0.001(2) 0.003(3)
C3 0.022(3) 0.011(3) 0.024(3) -0.004(3) 0.001(2) 0.001(2)
C4 0.024(3) 0.013(3) 0.020(3) -0.003(2) 0.006(3) -0.002(2)
C5 0.025(3) 0.014(3) 0.016(3) 0.000(2) -0.001(2) -0.005(2)
C6 0.029(3) 0.023(3) 0.024(3) 0.000(3) -0.001(3) 0.001(3)
C7 0.036(3) 0.011(3) 0.008(3) -0.003(2) 0.006(3) 0.004(3)
C8 0.049(4) 0.018(3) 0.015(3) 0.001(3) 0.000(3) 0.010(3)
C9 0.035(3) 0.012(3) 0.014(3) 0.002(3) 0.002(2) 0.010(3)
C10 0.038(4) 0.061(6) 0.067(6) 0.001(5) -0.012(4) 0.014(4)
C11 0.034(3) 0.013(3) 0.019(3) -0.004(2) 0.000(3) 0.009(3)
C12 0.032(3) 0.033(4) 0.036(4) 0.009(3) -0.001(3) 0.012(3)
C13 0.031(4) 0.045(5) 0.041(4) 0.007(4) -0.003(3) 0.009(3)
C14 0.027(3) 0.048(5) 0.046(5) -0.013(4) -0.007(3) 0.014(4)
C15 0.055(4) 0.031(4) 0.057(5) 0.003(4) -0.021(4) 0.020(4)
C16 0.050(4) 0.029(4) 0.042(4) 0.009(4) -0.017(4) 0.004(3)
C21 0.034(3) 0.017(3) 0.016(3) -0.001(3) 0.002(2) 0.003(3)
C22 0.030(3) 0.024(3) 0.018(3) 0.002(3) -0.006(3) 0.000(3)
C23 0.051(4) 0.021(4) 0.031(4) 0.008(3) -0.004(3) 0.005(3)
C24 0.037(4) 0.037(5) 0.061(6) 0.011(4) -0.013(4) 0.014(4)
C25 0.023(3) 0.042(5) 0.060(5) 0.001(4) -0.014(3) -0.002(3)
C26 0.030(3) 0.028(4) 0.029(4) 0.006(3) 0.000(3) -0.003(3)
S2 0.0224(6) 0.0129(6) 0.0136(7) -0.0032(6) 0.0021(5) -0.0019(6)
O11 0.028(2) 0.021(2) 0.021(2) -0.0046(18) 0.0023(17) 0.0003(18)
O12 0.025(2) 0.015(2) 0.016(2) -0.0003(17) -0.0010(16) -0.0009(17)
O13 0.025(2) 0.018(2) 0.023(2) -0.0053(19) 0.0025(18) -0.0033(18)
C31 0.035(3) 0.016(3) 0.018(3) -0.006(2) 0.007(3) -0.006(3)
C32 0.033(3) 0.031(4) 0.022(3) -0.011(3) 0.010(3) -0.011(3)
C33 0.047(4) 0.053(5) 0.035(4) -0.021(4) 0.011(4) -0.017(4)
C34 0.037(4) 0.082(7) 0.048(5) -0.029(5) 0.019(4) -0.003(4)
C35 0.033(4) 0.075(6) 0.050(5) -0.017(5) 0.007(4) 0.004(4)
C36 0.031(3) 0.039(4) 0.029(4) -0.015(3) 0.005(3) -0.001(3)
C37 0.061(6) 0.190(15) 0.073(7) -0.071(9) 0.033(5) 0.001(8)
N6 0.041(13) 0.07(2) 0.055(16) 0.015(15) -0.010(12) -0.011(14)
C41 0.036(12) 0.069(19) 0.055(16) 0.015(15) -0.010(11) -0.019(13)
C42 0.027(13) 0.07(2) 0.062(17) 0.018(17) -0.020(12) -0.022(14)

loop_
_atom_type_symbol
_atom_type_description
_atom_type_scat_dispersion_real
_atom_type_scat_dispersion_imag
_atom_type_scat_source
C C 0.0033 0.0016 'International Tables Vol C Tables 4.2.6.8 and 6.1.1.4'
H H 0.0000 0.0000 'International Tables Vol C Tables 4.2.6.8 and 6.1.1.4'
N N 0.0061 0.0033 'International Tables Vol C Tables 4.2.6.8 and 6.1.1.4'
O O 0.0106 0.0060 'International Tables Vol C Tables 4.2.6.8 and 6.1.1.4'
F F 0.0171 0.0103 'International Tables Vol C Tables 4.2.6.8 and 6.1.1.4'
S S 0.1246 0.1234 'International Tables Vol C Tables 4.2.6.8 and 6.1.1.4'

loop_
_geom_angle_atom_site_label_1
_geom_angle_atom_site_label_2
_geom_angle_atom_site_label_3
_geom_angle
_geom_angle_site_symmetry_1
_geom_angle_site_symmetry_3
_geom_angle_publ_flag
C8 S1 C7 89.8(3) . . ?
C4 O1 H11 109(5) . . ?
C2 N1 N2 112.4(5) . . ?
C2 N1 C3 127.4(5) . . ?
N2 N1 C3 119.9(5) . . ?
C1 N2 N1 102.4(5) . . ?
C2 N3 C1 106.1(5) . . ?
C2 N3 H3 121(4) . . ?
C1 N3 H3 131(4) . . ?
C7 N4 C9 112.6(5) . . ?
N2 C1 N3 112.3(5) . . ?
N2 C1 H1 123.9 . . ?
N3 C1 H1 123.9 . . ?
N1 C2 N3 106.8(5) . . ?
N1 C2 H2 126.6 . . ?
N3 C2 H2 126.6 . . ?
N1 C3 C4 109.9(5) . . ?
N1 C3 H3A 109.7 . . ?
C4 C3 H3A 109.7 . . ?
N1 C3 H3B 109.7 . . ?
C4 C3 H3B 109.7 . . ?
H3A C3 H3B 108.2 . . ?
O1 C4 C21 106.5(5) . . ?
O1 C4 C3 108.4(5) . . ?
C21 C4 C3 110.4(4) . . ?
O1 C4 C5 110.0(4) . . ?
C21 C4 C5 112.5(5) . . ?
C3 C4 C5 108.9(4) . . ?
C7 C5 C6 110.3(5) . . ?
C7 C5 C4 109.9(5) . . ?
C6 C5 C4 111.3(5) . . ?
C7 C5 H5 108.4 . . ?
C6 C5 H5 108.4 . . ?
C4 C5 H5 108.4 . . ?
C5 C6 H6A 109.5 . . ?
C5 C6 H6B 109.5 . . ?
H6A C6 H6B 109.5 . . ?
C5 C6 H6C 109.5 . . ?
H6A C6 H6C 109.5 . . ?
H6B C6 H6C 109.5 . . ?
N4 C7 C5 123.0(5) . . ?
N4 C7 S1 113.4(4) . . ?
C5 C7 S1 123.3(4) . . ?
C9 C8 S1 110.5(5) . . ?
C9 C8 H8 124.8 . . ?
S1 C8 H8 124.8 . . ?
N4 C9 C8 113.7(5) . . ?
N4 C9 C11 119.5(5) . . ?
C8 C9 C11 126.8(5) . . ?
N5 C10 C14 177.5(11) . . ?
C16 C11 C12 118.7(6) . . ?
C16 C11 C9 121.6(6) . . ?
C12 C11 C9 119.7(6) . . ?
C13 C12 C11 121.5(7) . . ?
C13 C12 H12 119.3 . . ?
C11 C12 H12 119.3 . . ?
C12 C13 C14 119.5(7) . . ?
C12 C13 H13 120.2 . . ?
C14 C13 H13 120.2 . . ?
C13 C14 C15 119.6(7) . . ?
C13 C14 C10 118.1(8) . . ?
C15 C14 C10 122.4(8) . . ?
C16 C15 C14 120.6(7) . . ?
C16 C15 H15 119.7 . . ?
C14 C15 H15 119.7 . . ?
C15 C16 C11 120.0(7) . . ?
C15 C16 H16 120.0 . . ?
C11 C16 H16 120.0 . . ?
C26 C21 C22 116.0(6) . . ?
C26 C21 C4 123.0(6) . . ?
C22 C21 C4 120.6(6) . . ?
C23 C22 C21 119.3(6) . . ?
C23 C22 H22 120.4 . . ?
C21 C22 H22 120.4 . . ?
C24 C23 C22 123.9(7) . . ?
C24 C23 F2 119.1(6) . . ?
C22 C23 F2 116.9(6) . . ?
C23 C24 C25 118.1(7) . . ?
C23 C24 H24 121.0 . . ?
C25 C24 H24 121.0 . . ?
C26 C25 C24 118.5(6) . . ?
C26 C25 H25 120.8 . . ?
C24 C25 H25 120.8 . . ?
F1 C26 C25 116.8(6) . . ?
F1 C26 C21 119.1(6) . . ?
C25 C26 C21 124.1(6) . . ?
O11 S2 O13 115.2(3) . . ?
O11 S2 O12 112.4(2) . . ?
O13 S2 O12 110.4(2) . . ?
O11 S2 C31 106.0(3) . . ?
O13 S2 C31 105.7(2) . . ?
O12 S2 C31 106.4(3) . . ?
C36 C31 C32 120.3(6) . . ?
C36 C31 S2 119.6(5) . . ?
C32 C31 S2 119.9(5) . . ?
C31 C32 C33 119.6(6) . . ?
C31 C32 H32 120.2 . . ?
C33 C32 H32 120.2 . . ?
C32 C33 C34 121.0(7) . . ?
C32 C33 H33 119.5 . . ?
C34 C33 H33 119.5 . . ?
C35 C34 C33 118.1(7) . . ?
C35 C34 C37 120.8(8) . . ?
C33 C34 C37 121.2(8) . . ?
C34 C35 C36 121.7(7) . . ?
C34 C35 H35 119.2 . . ?
C36 C35 H35 119.2 . . ?
C31 C36 C35 119.2(6) . . ?
C31 C36 H36 120.4 . . ?
C35 C36 H36 120.4 . . ?
C34 C37 H37D 109.5 . . ?
C34 C37 H37A 109.5 . . ?
H37D C37 H37A 109.5 . . ?
C34 C37 H37B 109.5 . . ?
H37D C37 H37B 109.5 . . ?
H37A C37 H37B 109.5 . . ?
N6 C41 C42 171(5) . . ?
C41 C42 H42A 109.5 . . ?
C41 C42 H42B 109.5 . . ?
H42A C42 H42B 109.5 . . ?
C41 C42 H42C 109.5 . . ?
H42A C42 H42C 109.5 . . ?
H42B C42 H42C 109.5 . . ?

loop_
_geom_bond_atom_site_label_1
_geom_bond_atom_site_label_2
_geom_bond_distance
_geom_bond_site_symmetry_2
_geom_bond_publ_flag
S1 C8 1.703(7) . ?
S1 C7 1.732(6) . ?
F1 C26 1.359(7) . ?
F2 C23 1.379(8) . ?
O1 C4 1.421(7) . ?
O1 H11 0.84(7) . ?
N1 C2 1.301(7) . ?
N1 N2 1.366(6) . ?
N1 C3 1.458(7) . ?
N2 C1 1.315(8) . ?
N3 C2 1.338(8) . ?
N3 C1 1.345(7) . ?
N3 H3 0.89(7) . ?
N4 C7 1.300(8) . ?
N4 C9 1.371(7) . ?
N5 C10 1.129(10) . ?
C1 H1 0.9500 . ?
C2 H2 0.9500 . ?
C3 C4 1.547(8) . ?
C3 H3A 0.9900 . ?
C3 H3B 0.9900 . ?
C4 C21 1.516(8) . ?
C4 C5 1.560(8) . ?
C5 C7 1.488(8) . ?
C5 C6 1.530(8) . ?
C5 H5 1.0000 . ?
C6 H6A 0.9800 . ?
C6 H6B 0.9800 . ?
C6 H6C 0.9800 . ?
C8 C9 1.376(9) . ?
C8 H8 0.9500 . ?
C9 C11 1.466(8) . ?
C10 C14 1.464(10) . ?
C11 C16 1.385(9) . ?
C11 C12 1.387(9) . ?
C12 C13 1.377(9) . ?
C12 H12 0.9500 . ?
C13 C14 1.378(10) . ?
C13 H13 0.9500 . ?
C14 C15 1.388(12) . ?
C15 C16 1.380(10) . ?
C15 H15 0.9500 . ?
C16 H16 0.9500 . ?
C21 C26 1.389(8) . ?
C21 C22 1.396(9) . ?
C22 C23 1.374(9) . ?
C22 H22 0.9500 . ?
C23 C24 1.357(10) . ?
C24 C25 1.381(11) . ?
C24 H24 0.9500 . ?
C25 C26 1.377(9) . ?
C25 H25 0.9500 . ?
S2 O11 1.440(4) . ?
S2 O13 1.457(4) . ?
S2 O12 1.480(4) . ?
S2 C31 1.778(6) . ?
C31 C36 1.377(9) . ?
C31 C32 1.380(8) . ?
C32 C33 1.382(9) . ?
C32 H32 0.9500 . ?
C33 C34 1.392(11) . ?
C33 H33 0.9500 . ?
C34 C35 1.374(11) . ?
C34 C37 1.525(10) . ?
C35 C36 1.387(9) . ?
C35 H35 0.9500 . ?
C36 H36 0.9500 . ?
C37 H37D 0.9800 . ?
C37 H37A 0.9800 . ?
C37 H37B 0.9800 . ?
N6 C41 1.13(4) . ?
C41 C42 1.46(4) . ?
C42 H42A 0.9800 . ?
C42 H42B 0.9800 . ?
C42 H42C 0.9800 . ?

loop_
_geom_hbond_atom_site_label_D
_geom_hbond_atom_site_label_H
_geom_hbond_atom_site_label_A
_geom_hbond_distance_DH
_geom_hbond_distance_HA
_geom_hbond_distance_DA
_geom_hbond_angle_DHA
_geom_hbond_site_symmetry_A
N3 H3 O12 0.89(7) 1.86(7) 2.697(6) 156(6) .
O1 H11 N4 0.84(7) 2.11(7) 2.832(7) 144(6) .
